data_1574263
loop_
_publ_author_name
'Kern, Ralf H.'
'Hiller, Noemi'
'Eichele, Klaus'
'Schubert, Hartmut'
'T\"onshoff, Christina'
'Bettinger, Holger F.'
'Wesemann, Lars'

_publ_section_title
;
 Boradigermaallyl: inhibition of CH bond activation by borane CO adduct
 formation followed by CO insertion
;
_journal_issue 18
_journal_name_full 'Chemical Science'
_journal_page_first 7759
_journal_page_last 7765
_journal_paper_doi 10.1039/D5SC00881F
_journal_volume 16
_journal_year 2025
_chemical_formula_sum 'C106 H140 B Cl Ge2 O2'
_chemical_formula_weight 1637.61
_space_group_crystal_system monoclinic
_space_group_IT_number 14
_space_group_name_Hall '-P 2yn'
_space_group_name_H-M_alt 'P 1 21/n 1'
_atom_sites_solution_hydrogens geom
_audit_creation_method SHELXL-2019/3
_audit_update_record
;
2025-01-20 deposited with the CCDC.	2025-03-27 downloaded from the CCDC.
;
_cell_angle_alpha 90
_cell_angle_beta 107.021(2)
_cell_angle_gamma 90
_cell_formula_units_Z 4
_cell_length_a 19.5707(6)
_cell_length_b 18.9384(6)
_cell_length_c 26.3009(8)
_cell_measurement_reflns_used 9517
_cell_measurement_temperature 120(2)
_cell_measurement_theta_max 27.45
_cell_measurement_theta_min 2.64
_cell_volume 9321.1(5)
_computing_cell_refinement 'Bruker SAINT'
_computing_data_collection 'Bruker APEX2'
_computing_data_reduction 'Bruker SAINT'
_computing_publication_material Platon,Wingx,Shelxle
_computing_structure_refinement 'SHELXL-2019/2 (Sheldrick, 2019)'
_computing_structure_solution 'SHELXT 2014/4 (Sheldrick, 2014)'
_diffrn_ambient_temperature 120(2)
_diffrn_measured_fraction_theta_full 0.998
_diffrn_measured_fraction_theta_max 0.989
_diffrn_measurement_device_type 'Bruker APEX-II CCD'
_diffrn_measurement_method '\f and \w scans'
_diffrn_radiation_type MoK\a
_diffrn_radiation_wavelength 0.71073
_diffrn_reflns_av_R_equivalents 0.0397
_diffrn_reflns_av_unetI/netI 0.0286
_diffrn_reflns_Laue_measured_fraction_full 0.998
_diffrn_reflns_Laue_measured_fraction_max 0.989
_diffrn_reflns_limit_h_max 25
_diffrn_reflns_limit_h_min -25
_diffrn_reflns_limit_k_max 24
_diffrn_reflns_limit_k_min -24
_diffrn_reflns_limit_l_max 34
_diffrn_reflns_limit_l_min -34
_diffrn_reflns_number 195734
_diffrn_reflns_point_group_measured_fraction_full 0.998
_diffrn_reflns_point_group_measured_fraction_max 0.989
_diffrn_reflns_theta_full 25.242
_diffrn_reflns_theta_max 27.619
_diffrn_reflns_theta_min 1.530
_exptl_absorpt_coefficient_mu 0.722
_exptl_absorpt_correction_T_max 0.7456
_exptl_absorpt_correction_T_min 0.6666
_exptl_absorpt_correction_type multi-scan
_exptl_absorpt_process_details 'SADABS V2012/1 (Bruker AXS Inc.)'
_exptl_crystal_colour yellow
_exptl_crystal_density_diffrn 1.167
_exptl_crystal_description prism
_exptl_crystal_F_000 3512
_exptl_crystal_size_max 0.31
_exptl_crystal_size_mid 0.27
_exptl_crystal_size_min 0.26
_refine_diff_density_max 0.920
_refine_diff_density_min -0.480
_refine_diff_density_rms 0.060
_refine_ls_extinction_method none
_refine_ls_goodness_of_fit_ref 1.027
_refine_ls_hydrogen_treatment constr
_refine_ls_matrix_type full
_refine_ls_number_parameters 1039
_refine_ls_number_reflns 21434
_refine_ls_number_restraints 0
_refine_ls_restrained_S_all 1.027
_refine_ls_R_factor_all 0.0544
_refine_ls_R_factor_gt 0.0351
_refine_ls_shift/su_max 0.004
_refine_ls_shift/su_mean 0.000
_refine_ls_structure_factor_coef Fsqd
_refine_ls_weighting_details 'w=1/[\s^2^(Fo^2^)+(0.0506P)^2^+6.1737P] where P=(Fo^2^+2Fc^2^)/3'
_refine_ls_weighting_scheme calc
_refine_ls_wR_factor_gt 0.0875
_refine_ls_wR_factor_ref 0.0992
_reflns_Friedel_coverage 0.000
_reflns_number_gt 17015
_reflns_number_total 21434
_reflns_threshold_expression 'I > 2\s(I)'
_cod_data_source_file d5sc00881f2.cif
_cod_data_source_block RK345_0m_a
_cod_depositor_comments 'Adding full bibliography for 1574261--1574268.cif.'
_cod_original_sg_symbol_H-M 'P 21/n'
_cod_database_code 1574263
_shelx_shelxl_version_number 2019/3
_shelx_space_group_comment
;
The symmetry employed for this shelxl refinement is uniquely defined
by the following loop, which should always be used as a source of
symmetry information in preference to the above space-group names.
They are only intended as comments.
;

loop_
_space_group_symop_operation_xyz
'x, y, z'
'-x+1/2, y+1/2, -z+1/2'
'-x, -y, -z'
'x-1/2, -y-1/2, z-1/2'

loop_
_atom_site_label
_atom_site_type_symbol
_atom_site_fract_x
_atom_site_fract_y
_atom_site_fract_z
_atom_site_U_iso_or_equiv
_atom_site_adp_type
_atom_site_occupancy
_atom_site_site_symmetry_order
_atom_site_calc_flag
_atom_site_refinement_flags_posn
_atom_site_refinement_flags_adp
_atom_site_refinement_flags_occupancy
_atom_site_disorder_assembly
_atom_site_disorder_group
Ge2 Ge 0.50980(2) 0.25517(2) 0.67997(2) 0.01383(5) Uani 1 1 d . . . . .
Ge1 Ge 0.30080(2) 0.28315(2) 0.61273(2) 0.01354(5) Uani 1 1 d . . . . .
Cl1 Cl 0.42369(2) 0.28261(3) 0.55284(2) 0.02174(10) Uani 1 1 d . . . . .
O2 O 0.38850(6) 0.25883(7) 0.72485(5) 0.0182(3) Uani 1 1 d . . . . .
O1 O 0.46465(6) 0.15901(7) 0.66658(5) 0.0181(3) Uani 1 1 d . . . . .
C3 C 0.55409(9) -0.03469(10) 0.66732(7) 0.0199(4) Uani 1 1 d . . . . .
C4 C 0.60106(10) 0.51053(11) 0.62644(8) 0.0234(4) Uani 1 1 d . . . . .
C5 C 0.19641(10) 0.11745(10) 0.45715(7) 0.0200(4) Uani 1 1 d . . . . .
H5 H 0.220235 0.086498 0.439523 0.024 Uiso 1 1 calc R U . . .
C6 C 0.22215(9) 0.18625(10) 0.46836(6) 0.0161(3) Uani 1 1 d . . . . .
C7 C 0.63952(9) 0.43106(10) 0.70206(7) 0.0186(4) Uani 1 1 d . . . . .
C8 C 0.28560(9) 0.20983(10) 0.45012(7) 0.0191(4) Uani 1 1 d . . . . .
H8 H 0.304309 0.254712 0.469158 0.023 Uiso 1 1 calc R U . . .
C9 C 0.20713(9) 0.30926(10) 0.50303(7) 0.0163(3) Uani 1 1 d . . . . .
C10 C 0.62418(10) 0.49886(10) 0.68087(8) 0.0218(4) Uani 1 1 d . . . . .
H10 H 0.629718 0.537972 0.704350 0.026 Uiso 1 1 calc R U . . .
C11 C 0.51317(9) 0.26712(10) 0.75461(7) 0.0166(4) Uani 1 1 d . . . . .
C12 C 0.59479(10) 0.07383(10) 0.63581(7) 0.0198(4) Uani 1 1 d . . . . .
C13 C 0.61280(9) 0.24088(10) 0.68556(6) 0.0152(3) Uani 1 1 d . . . . .
C14 C 0.71991(10) 0.17000(10) 0.71813(7) 0.0221(4) Uani 1 1 d . . . . .
H14 H 0.741762 0.125056 0.726824 0.027 Uiso 1 1 calc R U . . .
C15 C 0.56771(10) 0.00541(10) 0.62719(7) 0.0221(4) Uani 1 1 d . . . . .
H15 H 0.558241 -0.014484 0.592664 0.026 Uiso 1 1 calc R U . . .
C16 C 0.52984(10) -0.11144(11) 0.65987(8) 0.0235(4) Uani 1 1 d . . . . .
H16 H 0.495261 -0.119034 0.680809 0.028 Uiso 1 1 calc R U . . .
C17 C 0.27692(12) 0.56746(12) 0.75634(8) 0.0301(5) Uani 1 1 d . . . . .
H17 H 0.227766 0.579422 0.757813 0.036 Uiso 1 1 calc R U . . .
C18 C 0.26346(11) 0.22529(11) 0.39008(7) 0.0247(4) Uani 1 1 d . . . . .
H18A H 0.242673 0.182693 0.370434 0.037 Uiso 1 1 calc R U . . .
H18B H 0.305554 0.239622 0.379631 0.037 Uiso 1 1 calc R U . . .
H18C H 0.228055 0.263413 0.381940 0.037 Uiso 1 1 calc R U . . .
C19 C 0.57586(10) 0.27515(10) 0.79627(7) 0.0177(4) Uani 1 1 d . . . . .
H19 H 0.620919 0.271426 0.789672 0.021 Uiso 1 1 calc R U . . .
C20 C 0.34148(9) 0.06194(10) 0.62323(7) 0.0192(4) Uani 1 1 d . . . . .
C21 C 0.50713(10) 0.29413(10) 0.85768(7) 0.0221(4) Uani 1 1 d . . . . .
H21 H 0.505937 0.304227 0.892793 0.027 Uiso 1 1 calc R U . . .
C22 C 0.25188(10) 0.45592(9) 0.60776(7) 0.0180(4) Uani 1 1 d . . . . .
C23 C 0.17915(10) 0.35176(10) 0.45817(7) 0.0214(4) Uani 1 1 d . . . . .
H23 H 0.155404 0.330168 0.425115 0.026 Uiso 1 1 calc R U . . .
C24 C 0.24157(9) 0.34094(9) 0.55295(6) 0.0151(3) Uani 1 1 d . . . . .
C25 C 0.18536(11) 0.42452(11) 0.46097(7) 0.0258(4) Uani 1 1 d . . . . .
H25 H 0.170074 0.452461 0.429683 0.031 Uiso 1 1 calc R U . . .
C26 C 0.30511(11) 0.01945(11) 0.58066(8) 0.0270(4) Uani 1 1 d . . . . .
H26 H 0.281115 0.040411 0.547404 0.032 Uiso 1 1 calc R U . . .
C27 C 0.32076(10) 0.47050(10) 0.64132(7) 0.0192(4) Uani 1 1 d . . . . .
C28 C 0.59401(10) 0.45240(11) 0.59296(8) 0.0232(4) Uani 1 1 d . . . . .
H28 H 0.578052 0.459952 0.555626 0.028 Uiso 1 1 calc R U . . .
C29 C 0.13742(10) 0.09255(10) 0.47074(7) 0.0217(4) Uani 1 1 d . . . . .
C30 C 0.12781(9) 0.20748(10) 0.50989(7) 0.0182(4) Uani 1 1 d . . . . .
C31 C 0.65678(9) 0.30087(10) 0.68877(7) 0.0169(4) Uani 1 1 d . . . . .
C32 C 0.24492(10) 0.32654(11) 0.77393(7) 0.0247(4) Uani 1 1 d . . . . .
H32 H 0.234373 0.336532 0.806230 0.030 Uiso 1 1 calc R U . . .
C33 C 0.64572(9) 0.17404(10) 0.69779(7) 0.0172(4) Uani 1 1 d . . . . .
C34 C 0.57258(10) 0.28864(10) 0.84758(7) 0.0215(4) Uani 1 1 d . . . . .
H34 H 0.615479 0.294109 0.875829 0.026 Uiso 1 1 calc R U . . .
C35 C 0.56685(10) -0.00334(10) 0.71708(7) 0.0200(4) Uani 1 1 d . . . . .
H35 H 0.556681 -0.029502 0.744826 0.024 Uiso 1 1 calc R U . . .
C36 C 0.19144(10) 0.48158(10) 0.62092(7) 0.0203(4) Uani 1 1 d . . . . .
C37 C 0.73124(10) 0.29407(10) 0.70974(7) 0.0217(4) Uani 1 1 d . . . . .
H37 H 0.760604 0.334723 0.712771 0.026 Uiso 1 1 calc R U . . .
C38 C 0.63131(9) 0.37300(10) 0.66769(7) 0.0173(4) Uani 1 1 d . . . . .
C39 C 0.44315(9) 0.28520(10) 0.81759(7) 0.0178(4) Uani 1 1 d . . . . .
C40 C 0.21414(10) 0.45588(10) 0.50999(7) 0.0234(4) Uani 1 1 d . . . . .
H40 H 0.216912 0.505911 0.512297 0.028 Uiso 1 1 calc R U . . .
C41 C 0.20785(10) 0.32492(10) 0.67838(7) 0.0204(4) Uani 1 1 d . . . . .
H41 H 0.172096 0.333197 0.645652 0.025 Uiso 1 1 calc R U . . .
C42 C 0.19285(10) 0.33768(11) 0.72604(8) 0.0254(4) Uani 1 1 d . . . . .
H42 H 0.146854 0.354048 0.725765 0.031 Uiso 1 1 calc R U . . .
C43 C 0.31242(10) 0.30103(10) 0.77585(7) 0.0192(4) Uani 1 1 d . . . . .
C44 C 0.26904(11) 0.52977(10) 0.70362(7) 0.0244(4) Uani 1 1 d . . . . .
C45 C 0.32804(10) 0.50636(10) 0.68883(7) 0.0230(4) Uani 1 1 d . . . . .
H45 H 0.374620 0.515144 0.711864 0.028 Uiso 1 1 calc R U . . .
C46 C 0.32427(9) 0.28749(9) 0.72707(7) 0.0164(3) Uani 1 1 d . . . . .
C47 C 0.60746(10) 0.32388(11) 0.57236(7) 0.0224(4) Uani 1 1 d . . . . .
H47 H 0.585020 0.281959 0.584195 0.027 Uiso 1 1 calc R U . . .
C48 C 0.20179(10) 0.51780(10) 0.66862(8) 0.0235(4) Uani 1 1 d . . . . .
H48 H 0.161168 0.535004 0.677547 0.028 Uiso 1 1 calc R U . . .
C49 C 0.37032(10) 0.28453(10) 0.82785(7) 0.0205(4) Uani 1 1 d . . . . .
C50 C 0.76245(10) 0.22949(11) 0.72598(8) 0.0240(4) Uani 1 1 d . . . . .
H50 H 0.812501 0.225967 0.742348 0.029 Uiso 1 1 calc R U . . .
C51 C 0.37591(10) 0.03018(11) 0.67184(8) 0.0237(4) Uani 1 1 d . . . . .
H51 H 0.401289 0.058391 0.701153 0.028 Uiso 1 1 calc R U . . .
C52 C 0.58356(11) 0.58328(11) 0.60141(8) 0.0287(4) Uani 1 1 d . . . . .
H52 H 0.535661 0.579494 0.574346 0.034 Uiso 1 1 calc R U . . .
C53 C 0.44859(9) 0.27133(10) 0.76695(7) 0.0164(3) Uani 1 1 d . . . . .
C54 C 0.08688(9) 0.25537(10) 0.53785(7) 0.0194(4) Uani 1 1 d . . . . .
H54 H 0.118875 0.295877 0.553578 0.023 Uiso 1 1 calc R U . . .
C55 C 0.34164(9) 0.13990(10) 0.61721(7) 0.0178(4) Uani 1 1 d . . . . .
C56 C 0.66576(10) 0.42306(10) 0.76245(7) 0.0211(4) Uani 1 1 d . . . . .
H56 H 0.672393 0.371490 0.770563 0.025 Uiso 1 1 calc R U . . .
C57 C 0.11490(10) 0.47357(11) 0.58439(8) 0.0251(4) Uani 1 1 d . . . . .
H57 H 0.115689 0.438076 0.556422 0.030 Uiso 1 1 calc R U . . .
C58 C 0.54829(11) 0.08672(11) 0.80746(8) 0.0280(4) Uani 1 1 d . . . . .
H58A H 0.505738 0.108892 0.783469 0.042 Uiso 1 1 calc R U . . .
H58B H 0.560387 0.110204 0.842165 0.042 Uiso 1 1 calc R U . . .
H58C H 0.538665 0.036644 0.811784 0.042 Uiso 1 1 calc R U . . .
C59 C 0.59378(9) 0.06450(10) 0.72783(7) 0.0180(4) Uani 1 1 d . . . . .
C60 C 0.23928(9) 0.41568(10) 0.55632(7) 0.0178(4) Uani 1 1 d . . . . .
C61 C 0.61075(10) 0.09361(11) 0.78404(7) 0.0226(4) Uani 1 1 d . . . . .
H61 H 0.620984 0.145137 0.782237 0.027 Uiso 1 1 calc R U . . .
C62 C 0.27461(9) 0.30018(10) 0.67806(7) 0.0167(3) Uani 1 1 d . . . . .
C63 C 0.60806(9) 0.10402(10) 0.68674(7) 0.0170(3) Uani 1 1 d . . . . .
C64 C 0.40759(9) 0.18157(10) 0.63320(6) 0.0157(3) Uani 1 1 d . . . . .
C65 C 0.28254(10) 0.18063(10) 0.60170(7) 0.0175(4) Uani 1 1 d . . . . .
H65 H 0.236040 0.161666 0.586722 0.021 Uiso 1 1 calc R U . . .
C66 C 0.34633(10) 0.15575(11) 0.46407(8) 0.0264(4) Uani 1 1 d . . . . .
H66A H 0.332715 0.114529 0.440770 0.040 Uiso 1 1 calc R U . . .
H66B H 0.355572 0.141025 0.501191 0.040 Uiso 1 1 calc R U . . .
H66C H 0.389606 0.177063 0.459182 0.040 Uiso 1 1 calc R U . . .
C67 C 0.18778(9) 0.23225(10) 0.49531(7) 0.0162(3) Uani 1 1 d . . . . .
C68 C 0.10393(9) 0.13888(10) 0.49720(7) 0.0206(4) Uani 1 1 d . . . . .
H68 H 0.063414 0.122891 0.506842 0.025 Uiso 1 1 calc R U . . .
C69 C 0.60917(9) 0.38409(10) 0.61152(7) 0.0195(4) Uani 1 1 d . . . . .
C70 C 0.56420(11) 0.34093(12) 0.51497(7) 0.0290(5) Uani 1 1 d . . . . .
H70A H 0.590072 0.375798 0.500125 0.044 Uiso 1 1 calc R U . . .
H70B H 0.517554 0.360159 0.514549 0.044 Uiso 1 1 calc R U . . .
H70C H 0.557345 0.297732 0.493548 0.044 Uiso 1 1 calc R U . . .
C71 C 0.33781(11) -0.08425(11) 0.63486(9) 0.0314(5) Uani 1 1 d . . . . .
H71 H 0.336920 -0.134074 0.638787 0.038 Uiso 1 1 calc R U . . .
C72 C 0.30375(12) -0.05328(11) 0.58654(9) 0.0330(5) Uani 1 1 d . . . . .
H72 H 0.279286 -0.081915 0.557200 0.040 Uiso 1 1 calc R U . . .
C73 C 0.37319(11) -0.04239(11) 0.67747(9) 0.0303(5) Uani 1 1 d . . . . .
H73 H 0.395829 -0.063565 0.710910 0.036 Uiso 1 1 calc R U . . .
C74 C 0.40077(11) 0.50249(12) 0.58492(9) 0.0306(5) Uani 1 1 d . . . . .
H74A H 0.439619 0.484866 0.571866 0.046 Uiso 1 1 calc R U . . .
H74B H 0.414651 0.547878 0.602871 0.046 Uiso 1 1 calc R U . . .
H74C H 0.357609 0.508789 0.554908 0.046 Uiso 1 1 calc R U . . .
C75 C 0.61155(12) 0.11305(11) 0.59023(7) 0.0276(4) Uani 1 1 d . . . . .
H75 H 0.628470 0.161377 0.603381 0.033 Uiso 1 1 calc R U . . .
C76 C 0.38581(10) 0.44934(10) 0.62413(8) 0.0231(4) Uani 1 1 d . . . . .
H76 H 0.374316 0.403234 0.604992 0.028 Uiso 1 1 calc R U . . .
C77 C 0.49207(11) -0.13118(12) 0.60233(8) 0.0322(5) Uani 1 1 d . . . . .
H77A H 0.453620 -0.097310 0.587242 0.048 Uiso 1 1 calc R U . . .
H77B H 0.471866 -0.178730 0.601045 0.048 Uiso 1 1 calc R U . . .
H77C H 0.526421 -0.130213 0.581700 0.048 Uiso 1 1 calc R U . . .
C78 C 0.35773(12) 0.20943(12) 0.84563(9) 0.0320(5) Uani 1 1 d . . . . .
H78A H 0.310079 0.206641 0.850571 0.048 Uiso 1 1 calc R U . . .
H78B H 0.393923 0.198401 0.879244 0.048 Uiso 1 1 calc R U . . .
H78C H 0.361176 0.175447 0.818387 0.048 Uiso 1 1 calc R U . . .
C79 C 0.31091(15) 0.51925(14) 0.80359(9) 0.0436(6) Uani 1 1 d . . . . .
H79A H 0.283349 0.475389 0.800084 0.065 Uiso 1 1 calc R U . . .
H79B H 0.311051 0.543149 0.836667 0.065 Uiso 1 1 calc R U . . .
H79C H 0.360125 0.508307 0.804301 0.065 Uiso 1 1 calc R U . . .
C80 C 0.36842(11) 0.33788(13) 0.87152(7) 0.0300(5) Uani 1 1 d . . . . .
H80A H 0.378094 0.385369 0.860520 0.045 Uiso 1 1 calc R U . . .
H80B H 0.404819 0.325254 0.904644 0.045 Uiso 1 1 calc R U . . .
H80C H 0.321126 0.337006 0.877209 0.045 Uiso 1 1 calc R U . . .
C81 C 0.08841(12) 0.54400(12) 0.55630(9) 0.0356(5) Uani 1 1 d . . . . .
H81A H 0.120400 0.558843 0.535773 0.053 Uiso 1 1 calc R U . . .
H81B H 0.088027 0.580084 0.582924 0.053 Uiso 1 1 calc R U . . .
H81C H 0.039947 0.537906 0.532331 0.053 Uiso 1 1 calc R U . . .
C82 C 0.68344(11) 0.30309(13) 0.57271(9) 0.0340(5) Uani 1 1 d . . . . .
H82A H 0.681002 0.265310 0.546782 0.051 Uiso 1 1 calc R U . . .
H82B H 0.710155 0.286482 0.608265 0.051 Uiso 1 1 calc R U . . .
H82C H 0.707636 0.344212 0.563320 0.051 Uiso 1 1 calc R U . . .
C83 C 0.73810(12) 0.45909(12) 0.78610(9) 0.0331(5) Uani 1 1 d . . . . .
H83A H 0.772766 0.440112 0.769302 0.050 Uiso 1 1 calc R U . . .
H83B H 0.754887 0.450181 0.824467 0.050 Uiso 1 1 calc R U . . .
H83C H 0.732965 0.510063 0.779694 0.050 Uiso 1 1 calc R U . . .
C84 C 0.61137(12) 0.45099(12) 0.78941(8) 0.0313(5) Uani 1 1 d . . . . .
H84A H 0.605004 0.501911 0.783192 0.047 Uiso 1 1 calc R U . . .
H84B H 0.628888 0.441913 0.827727 0.047 Uiso 1 1 calc R U . . .
H84C H 0.565500 0.426965 0.774521 0.047 Uiso 1 1 calc R U . . .
C85 C 0.10928(12) 0.01788(11) 0.45654(9) 0.0333(5) Uani 1 1 d . . . . .
H85 H 0.144604 -0.007831 0.442525 0.040 Uiso 1 1 calc R U . . .
C86 C 0.06178(11) 0.44777(13) 0.61290(9) 0.0348(5) Uani 1 1 d . . . . .
H86A H 0.015067 0.440049 0.586825 0.052 Uiso 1 1 calc R U . . .
H86B H 0.057258 0.483356 0.638778 0.052 Uiso 1 1 calc R U . . .
H86C H 0.078961 0.403376 0.631373 0.052 Uiso 1 1 calc R U . . .
C87 C 0.02010(12) 0.28588(13) 0.49765(9) 0.0358(5) Uani 1 1 d . . . . .
H87A H 0.034056 0.311554 0.469904 0.054 Uiso 1 1 calc R U . . .
H87B H -0.004004 0.318238 0.515890 0.054 Uiso 1 1 calc R U . . .
H87C H -0.012448 0.247358 0.481472 0.054 Uiso 1 1 calc R U . . .
C88 C 0.67875(11) 0.05887(14) 0.81955(8) 0.0346(5) Uani 1 1 d . . . . .
H88A H 0.670037 0.008436 0.823219 0.052 Uiso 1 1 calc R U . . .
H88B H 0.692056 0.081190 0.854706 0.052 Uiso 1 1 calc R U . . .
H88C H 0.717649 0.064774 0.803439 0.052 Uiso 1 1 calc R U . . .
C89 C 0.59397(12) -0.16025(11) 0.68301(10) 0.0360(5) Uani 1 1 d . . . . .
H89A H 0.577833 -0.209473 0.679783 0.054 Uiso 1 1 calc R U . . .
H89B H 0.615957 -0.148782 0.720595 0.054 Uiso 1 1 calc R U . . .
H89C H 0.629100 -0.153667 0.663436 0.054 Uiso 1 1 calc R U . . .
C90 C 0.27013(13) 0.73558(13) 0.56219(10) 0.0378(5) Uani 1 1 d . . . . .
H90A H 0.303651 0.757642 0.545089 0.045 Uiso 1 1 calc R U . . .
H90B H 0.260291 0.770512 0.587161 0.045 Uiso 1 1 calc R U . . .
C91 C 0.45258(10) 0.43779(11) 0.67099(9) 0.0297(5) Uani 1 1 d . . . . .
H91A H 0.490090 0.416301 0.658254 0.045 Uiso 1 1 calc R U . . .
H91B H 0.441135 0.406384 0.696968 0.045 Uiso 1 1 calc R U . . .
H91C H 0.469385 0.483258 0.687815 0.045 Uiso 1 1 calc R U . . .
C92 C 0.03798(14) 0.01933(13) 0.41232(10) 0.0425(6) Uani 1 1 d . . . . .
H92A H 0.044149 0.044275 0.381314 0.064 Uiso 1 1 calc R U . . .
H92B H 0.002048 0.043784 0.425105 0.064 Uiso 1 1 calc R U . . .
H92C H 0.022155 -0.029138 0.402272 0.064 Uiso 1 1 calc R U . . .
C93 C 0.63666(12) 0.60425(13) 0.57140(9) 0.0366(5) Uani 1 1 d . . . . .
H93A H 0.637412 0.567778 0.545136 0.055 Uiso 1 1 calc R U . . .
H93B H 0.684486 0.609008 0.596610 0.055 Uiso 1 1 calc R U . . .
H93C H 0.622102 0.649383 0.553241 0.055 Uiso 1 1 calc R U . . .
C94 C 0.57783(15) 0.64086(12) 0.63950(10) 0.0438(6) Uani 1 1 d . . . . .
H94A H 0.561709 0.684588 0.619702 0.066 Uiso 1 1 calc R U . . .
H94B H 0.624682 0.648577 0.665394 0.066 Uiso 1 1 calc R U . . .
H94C H 0.543366 0.626846 0.658171 0.066 Uiso 1 1 calc R U . . .
C95 C 0.20053(13) 0.71904(14) 0.51952(10) 0.0421(6) Uani 1 1 d . . . . .
H95A H 0.209654 0.682713 0.495227 0.051 Uiso 1 1 calc R U . . .
H95B H 0.165889 0.699239 0.536592 0.051 Uiso 1 1 calc R U . . .
C96 C 0.06716(13) 0.21842(13) 0.58309(9) 0.0352(5) Uani 1 1 d . . . . .
H96A H 0.032060 0.181245 0.568525 0.053 Uiso 1 1 calc R U . . .
H96B H 0.046661 0.252823 0.602333 0.053 Uiso 1 1 calc R U . . .
H96C H 0.110099 0.197439 0.607508 0.053 Uiso 1 1 calc R U . . .
C97 C 0.31808(14) 0.63621(13) 0.76064(9) 0.0413(6) Uani 1 1 d . . . . .
H97A H 0.367411 0.626147 0.761186 0.062 Uiso 1 1 calc R U . . .
H97B H 0.318069 0.660629 0.793490 0.062 Uiso 1 1 calc R U . . .
H97C H 0.295346 0.666252 0.730020 0.062 Uiso 1 1 calc R U . . .
C98 C 0.54535(15) 0.12189(15) 0.54258(9) 0.0492(7) Uani 1 1 d . . . . .
H98A H 0.557422 0.150311 0.515282 0.074 Uiso 1 1 calc R U . . .
H98B H 0.507783 0.145681 0.553904 0.074 Uiso 1 1 calc R U . . .
H98C H 0.528319 0.075368 0.527955 0.074 Uiso 1 1 calc R U . . .
C99 C 0.30587(14) 0.67211(13) 0.59343(10) 0.0422(6) Uani 1 1 d . . . . .
H99A H 0.317894 0.637980 0.568847 0.051 Uiso 1 1 calc R U . . .
H99B H 0.271908 0.648808 0.609509 0.051 Uiso 1 1 calc R U . . .
C100 C 0.16808(15) 0.78365(16) 0.48745(11) 0.0522(7) Uani 1 1 d . . . . .
H10A H 0.200155 0.800789 0.467691 0.078 Uiso 1 1 calc R U . . .
H10B H 0.161302 0.820745 0.511494 0.078 Uiso 1 1 calc R U . . .
H10C H 0.121798 0.771166 0.462419 0.078 Uiso 1 1 calc R U . . .
C101 C 0.93081(16) 0.25828(16) 0.67238(13) 0.0557(8) Uani 1 1 d . . . . .
H10D H 0.932701 0.237522 0.638273 0.067 Uiso 1 1 calc R U . . .
H10E H 0.881825 0.251142 0.674975 0.067 Uiso 1 1 calc R U . . .
C102 C 0.98291(19) 0.21864(18) 0.71768(13) 0.0653(9) Uani 1 1 d . . . . .
H10F H 1.031978 0.224802 0.715003 0.078 Uiso 1 1 calc R U . . .
H10G H 0.981390 0.239112 0.751962 0.078 Uiso 1 1 calc R U . . .
C103 C 0.10319(14) -0.02212(14) 0.50569(12) 0.0520(7) Uani 1 1 d . . . . .
H10H H 0.067502 0.000935 0.519548 0.078 Uiso 1 1 calc R U . . .
H10I H 0.149604 -0.021916 0.533057 0.078 Uiso 1 1 calc R U . . .
H10J H 0.088576 -0.070953 0.495888 0.078 Uiso 1 1 calc R U . . .
B1 B 0.40983(11) 0.26331(11) 0.61766(8) 0.0162(4) Uani 1 1 d . . . . .
C105 C 0.67189(16) 0.07707(15) 0.57443(12) 0.0549(8) Uani 1 1 d . . . . .
H10K H 0.657030 0.029335 0.561434 0.082 Uiso 1 1 calc R U . . .
H10L H 0.714331 0.074303 0.605406 0.082 Uiso 1 1 calc R U . . .
H10M H 0.683130 0.104417 0.546271 0.082 Uiso 1 1 calc R U . . .
C106 C 0.94467(18) 0.33577(16) 0.67142(12) 0.0615(8) Uani 1 1 d . . . . .
H10N H 0.993586 0.343020 0.668731 0.074 Uiso 1 1 calc R U . . .
H10O H 0.942721 0.356642 0.705477 0.074 Uiso 1 1 calc R U . . .
C107 C 0.37317(16) 0.69076(16) 0.63693(12) 0.0540(7) Uani 1 1 d . . . . .
H10P H 0.408094 0.711453 0.621115 0.081 Uiso 1 1 calc R U . . .
H10Q H 0.393278 0.647988 0.656653 0.081 Uiso 1 1 calc R U . . .
H10R H 0.361755 0.724914 0.661234 0.081 Uiso 1 1 calc R U . . .
C108 C 0.89177(17) 0.37502(18) 0.62562(15) 0.0721(9) Uani 1 1 d . . . . .
H10S H 0.894374 0.355801 0.591638 0.108 Uiso 1 1 calc R U . . .
H10T H 0.903862 0.425359 0.627589 0.108 Uiso 1 1 calc R U . . .
H10U H 0.843210 0.369018 0.628311 0.108 Uiso 1 1 calc R U . . .
C109 C 0.9660(2) 0.14086(19) 0.71698(16) 0.0792(10) Uani 1 1 d . . . . .
H10V H 0.969196 0.119981 0.683665 0.119 Uiso 1 1 calc R U . . .
H10W H 0.917510 0.134477 0.719746 0.119 Uiso 1 1 calc R U . . .
H10X H 1.000271 0.117588 0.747095 0.119 Uiso 1 1 calc R U . . .

loop_
_atom_site_aniso_label
_atom_site_aniso_U_11
_atom_site_aniso_U_22
_atom_site_aniso_U_33
_atom_site_aniso_U_23
_atom_site_aniso_U_13
_atom_site_aniso_U_12
Ge2 0.01482(9) 0.01479(10) 0.01225(9) 0.00039(7) 0.00453(7) -0.00016(7)
Ge1 0.01419(9) 0.01381(10) 0.01255(9) 0.00032(7) 0.00382(7) 0.00088(7)
Cl1 0.0210(2) 0.0314(3) 0.01353(19) 0.00255(18) 0.00613(16) -0.00220(18)
O2 0.0134(6) 0.0262(7) 0.0146(6) -0.0026(5) 0.0032(5) 0.0026(5)
O1 0.0170(6) 0.0178(7) 0.0191(6) 0.0018(5) 0.0046(5) 0.0009(5)
C3 0.0166(8) 0.0198(10) 0.0230(9) -0.0033(7) 0.0054(7) 0.0021(7)
C4 0.0193(9) 0.0224(10) 0.0286(10) 0.0077(8) 0.0073(8) 0.0000(8)
C5 0.0219(9) 0.0193(10) 0.0192(9) -0.0013(7) 0.0067(7) 0.0031(7)
C6 0.0160(8) 0.0185(9) 0.0128(8) 0.0001(7) 0.0029(6) 0.0016(7)
C7 0.0152(8) 0.0180(9) 0.0227(9) 0.0029(7) 0.0055(7) -0.0017(7)
C8 0.0187(8) 0.0195(10) 0.0198(9) -0.0052(7) 0.0068(7) -0.0015(7)
C9 0.0160(8) 0.0159(9) 0.0176(8) -0.0010(7) 0.0059(7) 0.0028(7)
C10 0.0210(9) 0.0188(10) 0.0260(9) 0.0021(8) 0.0076(7) -0.0013(7)
C11 0.0202(9) 0.0169(9) 0.0131(8) 0.0014(7) 0.0055(7) 0.0011(7)
C12 0.0221(9) 0.0209(10) 0.0166(8) 0.0012(7) 0.0059(7) 0.0042(7)
C13 0.0161(8) 0.0184(9) 0.0115(7) 0.0011(7) 0.0048(6) 0.0010(7)
C14 0.0223(9) 0.0186(10) 0.0256(9) 0.0026(8) 0.0071(7) 0.0059(8)
C15 0.0249(9) 0.0233(10) 0.0172(8) -0.0044(7) 0.0047(7) 0.0032(8)
C16 0.0230(9) 0.0216(10) 0.0278(10) -0.0053(8) 0.0104(8) -0.0027(8)
C17 0.0352(11) 0.0305(12) 0.0239(10) -0.0077(9) 0.0075(8) -0.0010(9)
C18 0.0248(10) 0.0299(11) 0.0220(9) -0.0008(8) 0.0108(8) -0.0045(8)
C19 0.0194(9) 0.0164(9) 0.0184(8) 0.0016(7) 0.0071(7) 0.0004(7)
C20 0.0175(8) 0.0155(9) 0.0265(9) 0.0022(7) 0.0095(7) 0.0009(7)
C21 0.0288(10) 0.0259(11) 0.0119(8) 0.0008(7) 0.0064(7) 0.0009(8)
C22 0.0234(9) 0.0126(9) 0.0184(8) 0.0004(7) 0.0066(7) 0.0009(7)
C23 0.0271(9) 0.0221(10) 0.0137(8) -0.0005(7) 0.0038(7) 0.0039(8)
C24 0.0149(8) 0.0162(9) 0.0150(8) 0.0011(7) 0.0057(6) 0.0017(7)
C25 0.0364(11) 0.0219(10) 0.0191(9) 0.0060(8) 0.0082(8) 0.0078(9)
C26 0.0275(10) 0.0214(11) 0.0289(10) 0.0004(8) 0.0031(8) -0.0010(8)
C27 0.0219(9) 0.0132(9) 0.0219(9) 0.0011(7) 0.0056(7) 0.0001(7)
C28 0.0219(9) 0.0260(11) 0.0220(9) 0.0079(8) 0.0069(7) -0.0008(8)
C29 0.0237(9) 0.0172(10) 0.0240(9) -0.0002(8) 0.0064(7) -0.0010(8)
C30 0.0189(8) 0.0221(10) 0.0135(8) 0.0009(7) 0.0046(7) 0.0023(7)
C31 0.0198(8) 0.0180(9) 0.0140(8) 0.0005(7) 0.0064(7) 0.0008(7)
C32 0.0284(10) 0.0291(11) 0.0213(9) -0.0015(8) 0.0143(8) 0.0038(8)
C33 0.0220(9) 0.0176(9) 0.0135(8) -0.0002(7) 0.0073(7) 0.0011(7)
C34 0.0222(9) 0.0248(11) 0.0145(8) 0.0003(7) 0.0005(7) -0.0004(8)
C35 0.0219(9) 0.0196(10) 0.0196(9) 0.0010(7) 0.0079(7) 0.0009(7)
C36 0.0221(9) 0.0158(9) 0.0226(9) -0.0008(7) 0.0058(7) -0.0003(7)
C37 0.0181(9) 0.0221(10) 0.0256(9) 0.0007(8) 0.0077(7) -0.0032(7)
C38 0.0129(8) 0.0193(10) 0.0207(9) 0.0036(7) 0.0064(7) -0.0007(7)
C39 0.0211(9) 0.0184(9) 0.0153(8) 0.0024(7) 0.0075(7) 0.0014(7)
C40 0.0301(10) 0.0148(9) 0.0254(9) 0.0023(8) 0.0083(8) 0.0042(8)
C41 0.0210(9) 0.0206(10) 0.0198(9) 0.0011(7) 0.0060(7) 0.0021(7)
C42 0.0219(9) 0.0299(11) 0.0272(10) 0.0006(8) 0.0115(8) 0.0060(8)
C43 0.0212(9) 0.0210(10) 0.0175(8) 0.0004(7) 0.0090(7) -0.0006(7)
C44 0.0329(10) 0.0182(10) 0.0229(9) -0.0025(8) 0.0091(8) -0.0001(8)
C45 0.0232(9) 0.0183(10) 0.0238(9) -0.0016(8) 0.0011(7) -0.0015(8)
C46 0.0169(8) 0.0160(9) 0.0178(8) 0.0007(7) 0.0077(7) 0.0004(7)
C47 0.0249(9) 0.0254(11) 0.0178(9) 0.0030(8) 0.0078(7) 0.0002(8)
C48 0.0258(10) 0.0205(10) 0.0262(10) -0.0024(8) 0.0104(8) 0.0030(8)
C49 0.0224(9) 0.0264(11) 0.0143(8) 0.0019(7) 0.0080(7) 0.0007(8)
C50 0.0160(9) 0.0254(11) 0.0293(10) 0.0016(8) 0.0044(7) 0.0033(8)
C51 0.0220(9) 0.0239(11) 0.0266(10) 0.0043(8) 0.0092(8) -0.0005(8)
C52 0.0268(10) 0.0227(11) 0.0329(11) 0.0106(9) 0.0030(8) -0.0016(8)
C53 0.0178(8) 0.0176(9) 0.0129(8) 0.0011(7) 0.0030(6) -0.0002(7)
C54 0.0168(8) 0.0214(10) 0.0218(9) -0.0049(7) 0.0086(7) -0.0005(7)
C55 0.0214(9) 0.0170(9) 0.0164(8) 0.0005(7) 0.0078(7) -0.0010(7)
C56 0.0263(9) 0.0152(9) 0.0213(9) 0.0010(7) 0.0061(7) -0.0011(7)
C57 0.0200(9) 0.0240(11) 0.0295(10) -0.0064(8) 0.0044(8) 0.0012(8)
C58 0.0378(11) 0.0275(11) 0.0234(10) -0.0031(8) 0.0162(8) -0.0017(9)
C59 0.0183(8) 0.0173(9) 0.0184(8) 0.0001(7) 0.0056(7) 0.0031(7)
C60 0.0174(8) 0.0172(9) 0.0191(8) -0.0009(7) 0.0058(7) 0.0006(7)
C61 0.0296(10) 0.0210(10) 0.0185(9) -0.0034(7) 0.0094(7) -0.0030(8)
C62 0.0183(8) 0.0174(9) 0.0154(8) -0.0008(7) 0.0066(7) -0.0015(7)
C63 0.0177(8) 0.0157(9) 0.0180(8) 0.0001(7) 0.0058(7) 0.0040(7)
C64 0.0173(8) 0.0181(9) 0.0138(8) -0.0017(7) 0.0081(6) 0.0033(7)
C65 0.0211(9) 0.0169(9) 0.0148(8) -0.0001(7) 0.0057(7) -0.0020(7)
C66 0.0211(9) 0.0280(11) 0.0310(10) -0.0043(9) 0.0091(8) 0.0019(8)
C67 0.0166(8) 0.0189(9) 0.0115(8) -0.0002(7) 0.0016(6) 0.0014(7)
C68 0.0179(8) 0.0228(10) 0.0219(9) 0.0019(8) 0.0072(7) -0.0014(7)
C69 0.0144(8) 0.0240(10) 0.0210(9) 0.0035(7) 0.0064(7) -0.0007(7)
C70 0.0327(11) 0.0350(12) 0.0190(9) 0.0042(9) 0.0070(8) -0.0047(9)
C71 0.0319(11) 0.0162(10) 0.0537(14) 0.0049(9) 0.0243(10) 0.0008(8)
C72 0.0351(11) 0.0207(11) 0.0435(13) -0.0055(9) 0.0117(10) -0.0046(9)
C73 0.0296(10) 0.0252(11) 0.0399(12) 0.0130(9) 0.0160(9) 0.0047(9)
C74 0.0274(10) 0.0288(12) 0.0392(12) 0.0027(9) 0.0154(9) -0.0001(9)
C75 0.0435(12) 0.0233(11) 0.0190(9) 0.0009(8) 0.0141(8) 0.0020(9)
C76 0.0215(9) 0.0175(10) 0.0305(10) -0.0037(8) 0.0081(8) -0.0022(8)
C77 0.0331(11) 0.0328(12) 0.0322(11) -0.0132(9) 0.0122(9) -0.0103(9)
C78 0.0312(11) 0.0364(13) 0.0294(11) 0.0128(9) 0.0106(9) -0.0033(9)
C79 0.0614(16) 0.0412(15) 0.0263(11) -0.0016(10) 0.0099(11) -0.0020(12)
C80 0.0278(10) 0.0460(14) 0.0180(9) -0.0055(9) 0.0094(8) 0.0051(9)
C81 0.0296(11) 0.0278(12) 0.0413(13) -0.0005(10) -0.0025(9) 0.0026(9)
C82 0.0322(11) 0.0458(14) 0.0283(11) -0.0031(10) 0.0154(9) 0.0070(10)
C83 0.0346(11) 0.0275(12) 0.0306(11) 0.0022(9) -0.0008(9) -0.0077(9)
C84 0.0413(12) 0.0286(12) 0.0260(10) 0.0006(9) 0.0130(9) 0.0060(10)
C85 0.0350(11) 0.0197(11) 0.0497(13) -0.0056(10) 0.0195(10) -0.0057(9)
C86 0.0228(10) 0.0368(13) 0.0458(13) -0.0048(10) 0.0115(9) 0.0026(9)
C87 0.0311(11) 0.0421(14) 0.0342(12) -0.0039(10) 0.0095(9) 0.0140(10)
C88 0.0325(11) 0.0507(15) 0.0187(10) -0.0012(9) 0.0045(8) -0.0012(10)
C89 0.0356(12) 0.0184(11) 0.0518(14) -0.0052(10) 0.0096(10) 0.0009(9)
C90 0.0462(14) 0.0330(13) 0.0431(13) -0.0030(10) 0.0271(11) 0.0004(10)
C91 0.0208(9) 0.0249(11) 0.0415(12) -0.0009(9) 0.0063(8) 0.0004(8)
C92 0.0532(15) 0.0338(14) 0.0427(13) -0.0112(11) 0.0178(11) -0.0214(11)
C93 0.0382(12) 0.0315(13) 0.0386(12) 0.0152(10) 0.0091(10) -0.0068(10)
C94 0.0622(16) 0.0207(12) 0.0506(14) 0.0107(11) 0.0196(12) 0.0071(11)
C95 0.0433(13) 0.0450(15) 0.0454(14) -0.0079(12) 0.0244(11) 0.0014(11)
C96 0.0383(12) 0.0443(14) 0.0299(11) -0.0031(10) 0.0209(10) -0.0006(10)
C97 0.0571(15) 0.0308(13) 0.0325(12) -0.0112(10) 0.0075(11) -0.0028(11)
C98 0.0684(18) 0.0494(16) 0.0230(11) 0.0122(11) 0.0029(11) 0.0007(14)
C99 0.0507(14) 0.0339(14) 0.0510(14) -0.0005(11) 0.0288(12) 0.0058(11)
C100 0.0501(16) 0.0597(19) 0.0497(16) 0.0007(14) 0.0191(13) 0.0070(14)
C101 0.0576(17) 0.0552(18) 0.0681(19) -0.0149(15) 0.0399(15) -0.0139(14)
C102 0.081(2) 0.063(2) 0.0587(19) 0.0000(16) 0.0307(17) -0.0032(17)
C103 0.0428(14) 0.0339(15) 0.079(2) 0.0128(14) 0.0170(13) -0.0051(12)
B1 0.0181(9) 0.0190(10) 0.0122(9) 0.0003(7) 0.0054(7) -0.0007(8)
C105 0.0763(19) 0.0475(17) 0.0612(17) 0.0160(14) 0.0520(16) 0.0130(14)
C106 0.078(2) 0.0545(19) 0.0606(18) -0.0143(15) 0.0344(16) -0.0190(16)
C107 0.0591(17) 0.0450(16) 0.0594(17) 0.0077(14) 0.0197(14) 0.0021(14)
C108 0.0603(19) 0.057(2) 0.102(3) -0.0060(19) 0.0292(19) -0.0063(16)
C109 0.090(3) 0.060(2) 0.098(3) -0.003(2) 0.044(2) -0.0075(19)

loop_
_atom_type_symbol
_atom_type_description
_atom_type_scat_dispersion_real
_atom_type_scat_dispersion_imag
_atom_type_scat_source
C C 0.0033 0.0016 'International Tables Vol C Tables 4.2.6.8 and 6.1.1.4'
O O 0.0106 0.0060 'International Tables Vol C Tables 4.2.6.8 and 6.1.1.4'
Cl Cl 0.1484 0.1585 'International Tables Vol C Tables 4.2.6.8 and 6.1.1.4'
Ge Ge 0.1547 1.8001 'International Tables Vol C Tables 4.2.6.8 and 6.1.1.4'
B B 0.0013 0.0007 'International Tables Vol C Tables 4.2.6.8 and 6.1.1.4'
H H 0.0000 0.0000 'International Tables Vol C Tables 4.2.6.8 and 6.1.1.4'

loop_
_geom_angle_atom_site_label_1
_geom_angle_atom_site_label_2
_geom_angle_atom_site_label_3
_geom_angle
_geom_angle_site_symmetry_1
_geom_angle_site_symmetry_3
_geom_angle_publ_flag
C11 Ge2 C13 101.83(7) . . ?
C11 Ge2 O1 99.46(6) . . ?
C13 Ge2 O1 105.83(6) . . ?
C11 Ge2 B1 120.66(7) . . ?
C13 Ge2 B1 137.47(7) . . ?
O1 Ge2 B1 71.18(7) . . ?
C11 Ge2 C64 110.59(6) . . ?
C13 Ge2 C64 128.14(6) . . ?
O1 Ge2 C64 31.25(5) . . ?
B1 Ge2 C64 40.09(7) . . ?
C62 Ge1 C65 101.99(7) . . ?
C62 Ge1 C24 111.21(7) . . ?
C65 Ge1 C24 112.69(7) . . ?
C62 Ge1 B1 119.33(7) . . ?
C65 Ge1 B1 88.31(8) . . ?
C24 Ge1 B1 119.13(7) . . ?
C53 O2 C46 118.01(13) . . ?
C64 O1 Ge2 93.93(11) . . ?
C15 C3 C35 117.40(17) . . ?
C15 C3 C16 123.10(16) . . ?
C35 C3 C16 119.43(17) . . ?
C10 C4 C28 117.98(18) . . ?
C10 C4 C52 123.70(19) . . ?
C28 C4 C52 118.32(17) . . ?
C29 C5 C6 122.60(17) . . ?
C29 C5 H5 118.7 . . ?
C6 C5 H5 118.7 . . ?
C5 C6 C67 119.08(16) . . ?
C5 C6 C8 118.94(15) . . ?
C67 C6 C8 121.97(16) . . ?
C10 C7 C38 119.53(17) . . ?
C10 C7 C56 118.28(17) . . ?
C38 C7 C56 122.19(16) . . ?
C6 C8 C66 112.08(16) . . ?
C6 C8 C18 111.62(14) . . ?
C66 C8 C18 109.84(15) . . ?
C6 C8 H8 107.7 . . ?
C66 C8 H8 107.7 . . ?
C18 C8 H8 107.7 . . ?
C23 C9 C24 119.89(17) . . ?
C23 C9 C67 114.98(15) . . ?
C24 C9 C67 124.47(15) . . ?
C4 C10 C7 121.69(18) . . ?
C4 C10 H10 119.2 . . ?
C7 C10 H10 119.2 . . ?
C19 C11 C53 117.36(15) . . ?
C19 C11 Ge2 124.36(13) . . ?
C53 C11 Ge2 118.20(13) . . ?
C15 C12 C63 119.18(17) . . ?
C15 C12 C75 118.95(16) . . ?
C63 C12 C75 121.84(17) . . ?
C31 C13 C33 118.51(16) . . ?
C31 C13 Ge2 118.67(13) . . ?
C33 C13 Ge2 121.41(13) . . ?
C50 C14 C33 121.82(18) . . ?
C50 C14 H14 119.1 . . ?
C33 C14 H14 119.1 . . ?
C3 C15 C12 122.26(17) . . ?
C3 C15 H15 118.9 . . ?
C12 C15 H15 118.9 . . ?
C77 C16 C3 113.84(17) . . ?
C77 C16 C89 110.42(17) . . ?
C3 C16 C89 109.63(16) . . ?
C77 C16 H16 107.6 . . ?
C3 C16 H16 107.6 . . ?
C89 C16 H16 107.6 . . ?
C97 C17 C44 112.28(18) . . ?
C97 C17 C79 110.90(19) . . ?
C44 C17 C79 111.30(18) . . ?
C97 C17 H17 107.4 . . ?
C44 C17 H17 107.4 . . ?
C79 C17 H17 107.4 . . ?
C8 C18 H18A 109.5 . . ?
C8 C18 H18B 109.5 . . ?
H18A C18 H18B 109.5 . . ?
C8 C18 H18C 109.5 . . ?
H18A C18 H18C 109.5 . . ?
H18B C18 H18C 109.5 . . ?
C34 C19 C11 120.13(16) . . ?
C34 C19 H19 119.9 . . ?
C11 C19 H19 119.9 . . ?
C26 C20 C51 118.91(18) . . ?
C26 C20 C55 120.33(17) . . ?
C51 C20 C55 120.74(17) . . ?
C34 C21 C39 121.52(16) . . ?
C34 C21 H21 119.2 . . ?
C39 C21 H21 119.2 . . ?
C27 C22 C36 119.77(16) . . ?
C27 C22 C60 122.50(16) . . ?
C36 C22 C60 117.69(16) . . ?
C25 C23 C9 121.40(17) . . ?
C25 C23 H23 119.3 . . ?
C9 C23 H23 119.3 . . ?
C60 C24 C9 117.60(15) . . ?
C60 C24 Ge1 121.44(12) . . ?
C9 C24 Ge1 120.51(13) . . ?
C40 C25 C23 118.91(17) . . ?
C40 C25 H25 120.5 . . ?
C23 C25 H25 120.5 . . ?
C72 C26 C20 120.38(19) . . ?
C72 C26 H26 119.8 . . ?
C20 C26 H26 119.8 . . ?
C45 C27 C22 119.13(17) . . ?
C45 C27 C76 121.30(17) . . ?
C22 C27 C76 119.53(16) . . ?
C69 C28 C4 123.04(18) . . ?
C69 C28 H28 118.5 . . ?
C4 C28 H28 118.5 . . ?
C5 C29 C68 117.52(17) . . ?
C5 C29 C85 121.38(17) . . ?
C68 C29 C85 121.10(17) . . ?
C68 C30 C67 119.47(16) . . ?
C68 C30 C54 118.86(16) . . ?
C67 C30 C54 121.63(16) . . ?
C37 C31 C13 119.57(17) . . ?
C37 C31 C38 114.95(16) . . ?
C13 C31 C38 125.33(15) . . ?
C42 C32 C43 121.53(17) . . ?
C42 C32 H32 119.2 . . ?
C43 C32 H32 119.2 . . ?
C14 C33 C13 119.35(17) . . ?
C14 C33 C63 114.97(16) . . ?
C13 C33 C63 125.49(16) . . ?
C21 C34 C19 120.44(17) . . ?
C21 C34 H34 119.8 . . ?
C19 C34 H34 119.8 . . ?
C59 C35 C3 122.69(17) . . ?
C59 C35 H35 118.7 . . ?
C3 C35 H35 118.7 . . ?
C48 C36 C22 118.63(17) . . ?
C48 C36 C57 118.14(17) . . ?
C22 C36 C57 123.20(16) . . ?
C50 C37 C31 121.18(18) . . ?
C50 C37 H37 119.4 . . ?
C31 C37 H37 119.4 . . ?
C7 C38 C69 119.62(17) . . ?
C7 C38 C31 120.78(15) . . ?
C69 C38 C31 118.85(16) . . ?
C21 C39 C53 116.37(16) . . ?
C21 C39 C49 123.15(15) . . ?
C53 C39 C49 120.31(16) . . ?
C25 C40 C60 121.51(18) . . ?
C25 C40 H40 119.2 . . ?
C60 C40 H40 119.2 . . ?
C42 C41 C62 120.74(17) . . ?
C42 C41 H41 119.6 . . ?
C62 C41 H41 119.6 . . ?
C32 C42 C41 120.02(17) . . ?
C32 C42 H42 120.0 . . ?
C41 C42 H42 120.0 . . ?
C46 C43 C32 116.25(16) . . ?
C46 C43 C49 120.39(16) . . ?
C32 C43 C49 123.30(16) . . ?
C48 C44 C45 117.74(17) . . ?
C48 C44 C17 120.23(18) . . ?
C45 C44 C17 122.03(18) . . ?
C27 C45 C44 122.01(18) . . ?
C27 C45 H45 119.0 . . ?
C44 C45 H45 119.0 . . ?
O2 C46 C62 115.17(14) . . ?
O2 C46 C43 120.57(15) . . ?
C62 C46 C43 124.25(16) . . ?
C69 C47 C70 113.73(17) . . ?
C69 C47 C82 110.90(16) . . ?
C70 C47 C82 108.33(16) . . ?
C69 C47 H47 107.9 . . ?
C70 C47 H47 107.9 . . ?
C82 C47 H47 107.9 . . ?
C44 C48 C36 122.59(18) . . ?
C44 C48 H48 118.7 . . ?
C36 C48 H48 118.7 . . ?
C39 C49 C43 109.01(14) . . ?
C39 C49 C80 110.77(16) . . ?
C43 C49 C80 111.07(16) . . ?
C39 C49 C78 107.59(16) . . ?
C43 C49 C78 108.50(16) . . ?
C80 C49 C78 109.81(16) . . ?
C37 C50 C14 119.02(17) . . ?
C37 C50 H50 120.5 . . ?
C14 C50 H50 120.5 . . ?
C73 C51 C20 120.18(19) . . ?
C73 C51 H51 119.9 . . ?
C20 C51 H51 119.9 . . ?
C94 C52 C4 114.74(18) . . ?
C94 C52 C93 110.44(19) . . ?
C4 C52 C93 110.94(18) . . ?
C94 C52 H52 106.8 . . ?
C4 C52 H52 106.8 . . ?
C93 C52 H52 106.8 . . ?
O2 C53 C39 120.96(15) . . ?
O2 C53 C11 114.88(15) . . ?
C39 C53 C11 124.14(16) . . ?
C96 C54 C87 110.61(17) . . ?
C96 C54 C30 112.96(16) . . ?
C87 C54 C30 110.59(15) . . ?
C96 C54 H54 107.5 . . ?
C87 C54 H54 107.5 . . ?
C30 C54 H54 107.5 . . ?
C65 C55 C64 112.56(16) . . ?
C65 C55 C20 124.88(16) . . ?
C64 C55 C20 122.27(16) . . ?
C7 C56 C83 111.60(16) . . ?
C7 C56 C84 112.25(16) . . ?
C83 C56 C84 110.03(17) . . ?
C7 C56 H56 107.6 . . ?
C83 C56 H56 107.6 . . ?
C84 C56 H56 107.6 . . ?
C86 C57 C36 113.86(17) . . ?
C86 C57 C81 109.30(17) . . ?
C36 C57 C81 110.20(17) . . ?
C86 C57 H57 107.8 . . ?
C36 C57 H57 107.8 . . ?
C81 C57 H57 107.8 . . ?
C61 C58 H58A 109.5 . . ?
C61 C58 H58B 109.5 . . ?
H58A C58 H58B 109.5 . . ?
C61 C58 H58C 109.5 . . ?
H58A C58 H58C 109.5 . . ?
H58B C58 H58C 109.5 . . ?
C35 C59 C63 119.04(16) . . ?
C35 C59 C61 119.74(16) . . ?
C63 C59 C61 121.15(17) . . ?
C40 C60 C24 119.87(16) . . ?
C40 C60 C22 115.45(16) . . ?
C24 C60 C22 124.02(16) . . ?
C59 C61 C58 112.86(16) . . ?
C59 C61 C88 109.90(16) . . ?
C58 C61 C88 111.86(16) . . ?
C59 C61 H61 107.3 . . ?
C58 C61 H61 107.3 . . ?
C88 C61 H61 107.3 . . ?
C46 C62 C41 117.13(15) . . ?
C46 C62 Ge1 119.60(13) . . ?
C41 C62 Ge1 123.27(13) . . ?
C59 C63 C12 119.41(17) . . ?
C59 C63 C33 121.11(15) . . ?
C12 C63 C33 119.02(15) . . ?
O1 C64 C55 122.49(16) . . ?
O1 C64 B1 114.51(15) . . ?
C55 C64 B1 122.26(15) . . ?
O1 C64 Ge2 54.83(9) . . ?
C55 C64 Ge2 166.01(12) . . ?
B1 C64 Ge2 60.04(9) . . ?
C55 C65 Ge1 114.46(13) . . ?
C55 C65 H65 122.8 . . ?
Ge1 C65 H65 122.8 . . ?
C8 C66 H66A 109.5 . . ?
C8 C66 H66B 109.5 . . ?
H66A C66 H66B 109.5 . . ?
C8 C66 H66C 109.5 . . ?
H66A C66 H66C 109.5 . . ?
H66B C66 H66C 109.5 . . ?
C6 C67 C30 119.07(17) . . ?
C6 C67 C9 121.83(15) . . ?
C30 C67 C9 118.66(15) . . ?
C30 C68 C29 122.27(17) . . ?
C30 C68 H68 118.9 . . ?
C29 C68 H68 118.9 . . ?
C28 C69 C38 118.11(17) . . ?
C28 C69 C47 119.94(16) . . ?
C38 C69 C47 121.78(17) . . ?
C47 C70 H70A 109.5 . . ?
C47 C70 H70B 109.5 . . ?
H70A C70 H70B 109.5 . . ?
C47 C70 H70C 109.5 . . ?
H70A C70 H70C 109.5 . . ?
H70B C70 H70C 109.5 . . ?
C72 C71 C73 119.7(2) . . ?
C72 C71 H71 120.2 . . ?
C73 C71 H71 120.2 . . ?
C71 C72 C26 120.3(2) . . ?
C71 C72 H72 119.9 . . ?
C26 C72 H72 119.9 . . ?
C71 C73 C51 120.6(2) . . ?
C71 C73 H73 119.7 . . ?
C51 C73 H73 119.7 . . ?
C76 C74 H74A 109.5 . . ?
C76 C74 H74B 109.5 . . ?
H74A C74 H74B 109.5 . . ?
C76 C74 H74C 109.5 . . ?
H74A C74 H74C 109.5 . . ?
H74B C74 H74C 109.5 . . ?
C105 C75 C98 111.4(2) . . ?
C105 C75 C12 111.04(18) . . ?
C98 C75 C12 111.89(18) . . ?
C105 C75 H75 107.4 . . ?
C98 C75 H75 107.4 . . ?
C12 C75 H75 107.4 . . ?
C27 C76 C91 112.97(16) . . ?
C27 C76 C74 111.61(16) . . ?
C91 C76 C74 110.55(16) . . ?
C27 C76 H76 107.1 . . ?
C91 C76 H76 107.1 . . ?
C74 C76 H76 107.1 . . ?
C16 C77 H77A 109.5 . . ?
C16 C77 H77B 109.5 . . ?
H77A C77 H77B 109.5 . . ?
C16 C77 H77C 109.5 . . ?
H77A C77 H77C 109.5 . . ?
H77B C77 H77C 109.5 . . ?
C49 C78 H78A 109.5 . . ?
C49 C78 H78B 109.5 . . ?
H78A C78 H78B 109.5 . . ?
C49 C78 H78C 109.5 . . ?
H78A C78 H78C 109.5 . . ?
H78B C78 H78C 109.5 . . ?
C17 C79 H79A 109.5 . . ?
C17 C79 H79B 109.5 . . ?
H79A C79 H79B 109.5 . . ?
C17 C79 H79C 109.5 . . ?
H79A C79 H79C 109.5 . . ?
H79B C79 H79C 109.5 . . ?
C49 C80 H80A 109.5 . . ?
C49 C80 H80B 109.5 . . ?
H80A C80 H80B 109.5 . . ?
C49 C80 H80C 109.5 . . ?
H80A C80 H80C 109.5 . . ?
H80B C80 H80C 109.5 . . ?
C57 C81 H81A 109.5 . . ?
C57 C81 H81B 109.5 . . ?
H81A C81 H81B 109.5 . . ?
C57 C81 H81C 109.5 . . ?
H81A C81 H81C 109.5 . . ?
H81B C81 H81C 109.5 . . ?
C47 C82 H82A 109.5 . . ?
C47 C82 H82B 109.5 . . ?
H82A C82 H82B 109.5 . . ?
C47 C82 H82C 109.5 . . ?
H82A C82 H82C 109.5 . . ?
H82B C82 H82C 109.5 . . ?
C56 C83 H83A 109.5 . . ?
C56 C83 H83B 109.5 . . ?
H83A C83 H83B 109.5 . . ?
C56 C83 H83C 109.5 . . ?
H83A C83 H83C 109.5 . . ?
H83B C83 H83C 109.5 . . ?
C56 C84 H84A 109.5 . . ?
C56 C84 H84B 109.5 . . ?
H84A C84 H84B 109.5 . . ?
C56 C84 H84C 109.5 . . ?
H84A C84 H84C 109.5 . . ?
H84B C84 H84C 109.5 . . ?
C29 C85 C103 111.33(19) . . ?
C29 C85 C92 110.65(18) . . ?
C103 C85 C92 111.74(19) . . ?
C29 C85 H85 107.6 . . ?
C103 C85 H85 107.6 . . ?
C92 C85 H85 107.6 . . ?
C57 C86 H86A 109.5 . . ?
C57 C86 H86B 109.5 . . ?
H86A C86 H86B 109.5 . . ?
C57 C86 H86C 109.5 . . ?
H86A C86 H86C 109.5 . . ?
H86B C86 H86C 109.5 . . ?
C54 C87 H87A 109.5 . . ?
C54 C87 H87B 109.5 . . ?
H87A C87 H87B 109.5 . . ?
C54 C87 H87C 109.5 . . ?
H87A C87 H87C 109.5 . . ?
H87B C87 H87C 109.5 . . ?
C61 C88 H88A 109.5 . . ?
C61 C88 H88B 109.5 . . ?
H88A C88 H88B 109.5 . . ?
C61 C88 H88C 109.5 . . ?
H88A C88 H88C 109.5 . . ?
H88B C88 H88C 109.5 . . ?
C16 C89 H89A 109.5 . . ?
C16 C89 H89B 109.5 . . ?
H89A C89 H89B 109.5 . . ?
C16 C89 H89C 109.5 . . ?
H89A C89 H89C 109.5 . . ?
H89B C89 H89C 109.5 . . ?
C99 C90 C95 114.2(2) . . ?
C99 C90 H90A 108.7 . . ?
C95 C90 H90A 108.7 . . ?
C99 C90 H90B 108.7 . . ?
C95 C90 H90B 108.7 . . ?
H90A C90 H90B 107.6 . . ?
C76 C91 H91A 109.5 . . ?
C76 C91 H91B 109.5 . . ?
H91A C91 H91B 109.5 . . ?
C76 C91 H91C 109.5 . . ?
H91A C91 H91C 109.5 . . ?
H91B C91 H91C 109.5 . . ?
C85 C92 H92A 109.5 . . ?
C85 C92 H92B 109.5 . . ?
H92A C92 H92B 109.5 . . ?
C85 C92 H92C 109.5 . . ?
H92A C92 H92C 109.5 . . ?
H92B C92 H92C 109.5 . . ?
C52 C93 H93A 109.5 . . ?
C52 C93 H93B 109.5 . . ?
H93A C93 H93B 109.5 . . ?
C52 C93 H93C 109.5 . . ?
H93A C93 H93C 109.5 . . ?
H93B C93 H93C 109.5 . . ?
C52 C94 H94A 109.5 . . ?
C52 C94 H94B 109.5 . . ?
H94A C94 H94B 109.5 . . ?
C52 C94 H94C 109.5 . . ?
H94A C94 H94C 109.5 . . ?
H94B C94 H94C 109.5 . . ?
C100 C95 C90 112.5(2) . . ?
C100 C95 H95A 109.1 . . ?
C90 C95 H95A 109.1 . . ?
C100 C95 H95B 109.1 . . ?
C90 C95 H95B 109.1 . . ?
H95A C95 H95B 107.8 . . ?
C54 C96 H96A 109.5 . . ?
C54 C96 H96B 109.5 . . ?
H96A C96 H96B 109.5 . . ?
C54 C96 H96C 109.5 . . ?
H96A C96 H96C 109.5 . . ?
H96B C96 H96C 109.5 . . ?
C17 C97 H97A 109.5 . . ?
C17 C97 H97B 109.5 . . ?
H97A C97 H97B 109.5 . . ?
C17 C97 H97C 109.5 . . ?
H97A C97 H97C 109.5 . . ?
H97B C97 H97C 109.5 . . ?
C75 C98 H98A 109.5 . . ?
C75 C98 H98B 109.5 . . ?
H98A C98 H98B 109.5 . . ?
C75 C98 H98C 109.5 . . ?
H98A C98 H98C 109.5 . . ?
H98B C98 H98C 109.5 . . ?
C90 C99 C107 112.9(2) . . ?
C90 C99 H99A 109.0 . . ?
C107 C99 H99A 109.0 . . ?
C90 C99 H99B 109.0 . . ?
C107 C99 H99B 109.0 . . ?
H99A C99 H99B 107.8 . . ?
C95 C100 H10A 109.5 . . ?
C95 C100 H10B 109.5 . . ?
H10A C100 H10B 109.5 . . ?
C95 C100 H10C 109.5 . . ?
H10A C100 H10C 109.5 . . ?
H10B C100 H10C 109.5 . . ?
C106 C101 C102 114.5(3) . . ?
C106 C101 H10D 108.6 . . ?
C102 C101 H10D 108.6 . . ?
C106 C101 H10E 108.6 . . ?
C102 C101 H10E 108.6 . . ?
H10D C101 H10E 107.6 . . ?
C109 C102 C101 112.2(3) . . ?
C109 C102 H10F 109.2 . . ?
C101 C102 H10F 109.2 . . ?
C109 C102 H10G 109.2 . . ?
C101 C102 H10G 109.2 . . ?
H10F C102 H10G 107.9 . . ?
C85 C103 H10H 109.5 . . ?
C85 C103 H10I 109.5 . . ?
H10H C103 H10I 109.5 . . ?
C85 C103 H10J 109.5 . . ?
H10H C103 H10J 109.5 . . ?
H10I C103 H10J 109.5 . . ?
C64 B1 Cl1 116.75(13) . . ?
C64 B1 Ge1 94.82(11) . . ?
Cl1 B1 Ge1 108.96(9) . . ?
C64 B1 Ge2 79.87(10) . . ?
Cl1 B1 Ge2 111.78(9) . . ?
Ge1 B1 Ge2 136.63(9) . . ?
C75 C105 H10K 109.5 . . ?
C75 C105 H10L 109.5 . . ?
H10K C105 H10L 109.5 . . ?
C75 C105 H10M 109.5 . . ?
H10K C105 H10M 109.5 . . ?
H10L C105 H10M 109.5 . . ?
C101 C106 C108 113.9(3) . . ?
C101 C106 H10N 108.8 . . ?
C108 C106 H10N 108.8 . . ?
C101 C106 H10O 108.8 . . ?
C108 C106 H10O 108.8 . . ?
H10N C106 H10O 107.7 . . ?
C99 C107 H10P 109.5 . . ?
C99 C107 H10Q 109.5 . . ?
H10P C107 H10Q 109.5 . . ?
C99 C107 H10R 109.5 . . ?
H10P C107 H10R 109.5 . . ?
H10Q C107 H10R 109.5 . . ?
C106 C108 H10S 109.5 . . ?
C106 C108 H10T 109.5 . . ?
H10S C108 H10T 109.5 . . ?
C106 C108 H10U 109.5 . . ?
H10S C108 H10U 109.5 . . ?
H10T C108 H10U 109.5 . . ?
C102 C109 H10V 109.5 . . ?
C102 C109 H10W 109.5 . . ?
H10V C109 H10W 109.5 . . ?
C102 C109 H10X 109.5 . . ?
H10V C109 H10X 109.5 . . ?
H10W C109 H10X 109.5 . . ?

loop_
_geom_bond_atom_site_label_1
_geom_bond_atom_site_label_2
_geom_bond_distance
_geom_bond_site_symmetry_2
_geom_bond_publ_flag
Ge2 C11 1.9581(17) . ?
Ge2 C13 1.9961(17) . ?
Ge2 O1 2.0098(13) . ?
Ge2 B1 2.159(2) . ?
Ge2 C64 2.4529(18) . ?
Ge1 C62 1.9582(17) . ?
Ge1 C65 1.9802(19) . ?
Ge1 C24 1.9865(17) . ?
Ge1 B1 2.133(2) . ?
Cl1 B1 1.8396(19) . ?
O2 C53 1.379(2) . ?
O2 C46 1.386(2) . ?
O1 C64 1.275(2) . ?
C3 C15 1.388(3) . ?
C3 C35 1.392(3) . ?
C3 C16 1.524(3) . ?
C4 C10 1.387(3) . ?
C4 C28 1.391(3) . ?
C4 C52 1.522(3) . ?
C5 C29 1.387(3) . ?
C5 C6 1.397(3) . ?
C5 H5 0.9500 . ?
C6 C67 1.412(2) . ?
C6 C8 1.523(2) . ?
C7 C10 1.397(3) . ?
C7 C38 1.402(3) . ?
C7 C56 1.527(2) . ?
C8 C66 1.530(3) . ?
C8 C18 1.538(3) . ?
C8 H8 1.0000 . ?
C9 C23 1.401(2) . ?
C9 C24 1.421(2) . ?
C9 C67 1.506(3) . ?
C10 H10 0.9500 . ?
C11 C19 1.393(2) . ?
C11 C53 1.396(2) . ?
C12 C15 1.393(3) . ?
C12 C63 1.409(2) . ?
C12 C75 1.525(3) . ?
C13 C31 1.413(3) . ?
C13 C33 1.414(3) . ?
C14 C50 1.380(3) . ?
C14 C33 1.395(2) . ?
C14 H14 0.9500 . ?
C15 H15 0.9500 . ?
C16 C77 1.524(3) . ?
C16 C89 1.534(3) . ?
C16 H16 1.0000 . ?
C17 C97 1.518(3) . ?
C17 C44 1.527(3) . ?
C17 C79 1.529(3) . ?
C17 H17 1.0000 . ?
C18 H18A 0.9800 . ?
C18 H18B 0.9800 . ?
C18 H18C 0.9800 . ?
C19 C34 1.393(2) . ?
C19 H19 0.9500 . ?
C20 C26 1.393(3) . ?
C20 C51 1.395(3) . ?
C20 C55 1.485(3) . ?
C21 C34 1.386(3) . ?
C21 C39 1.391(3) . ?
C21 H21 0.9500 . ?
C22 C27 1.406(3) . ?
C22 C36 1.413(2) . ?
C22 C60 1.509(2) . ?
C23 C25 1.383(3) . ?
C23 H23 0.9500 . ?
C24 C60 1.420(3) . ?
C25 C40 1.381(3) . ?
C25 H25 0.9500 . ?
C26 C72 1.387(3) . ?
C26 H26 0.9500 . ?
C27 C45 1.392(3) . ?
C27 C76 1.524(3) . ?
C28 C69 1.384(3) . ?
C28 H28 0.9500 . ?
C29 C68 1.397(3) . ?
C29 C85 1.524(3) . ?
C30 C68 1.388(3) . ?
C30 C67 1.417(2) . ?
C30 C54 1.533(2) . ?
C31 C37 1.405(2) . ?
C31 C38 1.503(3) . ?
C32 C42 1.385(3) . ?
C32 C43 1.394(3) . ?
C32 H32 0.9500 . ?
C33 C63 1.504(3) . ?
C34 H34 0.9500 . ?
C35 C59 1.386(3) . ?
C35 H35 0.9500 . ?
C36 C48 1.392(3) . ?
C36 C57 1.532(3) . ?
C37 C50 1.378(3) . ?
C37 H37 0.9500 . ?
C38 C69 1.428(2) . ?
C39 C53 1.392(2) . ?
C39 C49 1.526(2) . ?
C40 C60 1.398(3) . ?
C40 H40 0.9500 . ?
C41 C42 1.390(3) . ?
C41 C62 1.390(2) . ?
C41 H41 0.9500 . ?
C42 H42 0.9500 . ?
C43 C46 1.393(2) . ?
C43 C49 1.531(2) . ?
C44 C48 1.386(3) . ?
C44 C45 1.394(3) . ?
C45 H45 0.9500 . ?
C46 C62 1.389(2) . ?
C47 C69 1.530(3) . ?
C47 C70 1.534(3) . ?
C47 C82 1.536(3) . ?
C47 H47 1.0000 . ?
C48 H48 0.9500 . ?
C49 C80 1.538(3) . ?
C49 C78 1.539(3) . ?
C50 H50 0.9500 . ?
C51 C73 1.385(3) . ?
C51 H51 0.9500 . ?
C52 C94 1.507(3) . ?
C52 C93 1.530(3) . ?
C52 H52 1.0000 . ?
C54 C96 1.524(3) . ?
C54 C87 1.533(3) . ?
C54 H54 1.0000 . ?
C55 C65 1.350(3) . ?
C55 C64 1.466(2) . ?
C56 C83 1.530(3) . ?
C56 C84 1.536(3) . ?
C56 H56 1.0000 . ?
C57 C86 1.529(3) . ?
C57 C81 1.539(3) . ?
C57 H57 1.0000 . ?
C58 C61 1.527(3) . ?
C58 H58A 0.9800 . ?
C58 H58B 0.9800 . ?
C58 H58C 0.9800 . ?
C59 C63 1.408(2) . ?
C59 C61 1.521(2) . ?
C61 C88 1.533(3) . ?
C61 H61 1.0000 . ?
C64 B1 1.605(3) . ?
C65 H65 0.9500 . ?
C66 H66A 0.9800 . ?
C66 H66B 0.9800 . ?
C66 H66C 0.9800 . ?
C68 H68 0.9500 . ?
C70 H70A 0.9800 . ?
C70 H70B 0.9800 . ?
C70 H70C 0.9800 . ?
C71 C72 1.381(3) . ?
C71 C73 1.382(3) . ?
C71 H71 0.9500 . ?
C72 H72 0.9500 . ?
C73 H73 0.9500 . ?
C74 C76 1.529(3) . ?
C74 H74A 0.9800 . ?
C74 H74B 0.9800 . ?
C74 H74C 0.9800 . ?
C75 C105 1.523(3) . ?
C75 C98 1.525(3) . ?
C75 H75 1.0000 . ?
C76 C91 1.527(3) . ?
C76 H76 1.0000 . ?
C77 H77A 0.9800 . ?
C77 H77B 0.9800 . ?
C77 H77C 0.9800 . ?
C78 H78A 0.9800 . ?
C78 H78B 0.9800 . ?
C78 H78C 0.9800 . ?
C79 H79A 0.9800 . ?
C79 H79B 0.9800 . ?
C79 H79C 0.9800 . ?
C80 H80A 0.9800 . ?
C80 H80B 0.9800 . ?
C80 H80C 0.9800 . ?
C81 H81A 0.9800 . ?
C81 H81B 0.9800 . ?
C81 H81C 0.9800 . ?
C82 H82A 0.9800 . ?
C82 H82B 0.9800 . ?
C82 H82C 0.9800 . ?
C83 H83A 0.9800 . ?
C83 H83B 0.9800 . ?
C83 H83C 0.9800 . ?
C84 H84A 0.9800 . ?
C84 H84B 0.9800 . ?
C84 H84C 0.9800 . ?
C85 C103 1.533(3) . ?
C85 C92 1.533(3) . ?
C85 H85 1.0000 . ?
C86 H86A 0.9800 . ?
C86 H86B 0.9800 . ?
C86 H86C 0.9800 . ?
C87 H87A 0.9800 . ?
C87 H87B 0.9800 . ?
C87 H87C 0.9800 . ?
C88 H88A 0.9800 . ?
C88 H88B 0.9800 . ?
C88 H88C 0.9800 . ?
C89 H89A 0.9800 . ?
C89 H89B 0.9800 . ?
C89 H89C 0.9800 . ?
C90 C99 1.507(3) . ?
C90 C95 1.523(4) . ?
C90 H90A 0.9900 . ?
C90 H90B 0.9900 . ?
C91 H91A 0.9800 . ?
C91 H91B 0.9800 . ?
C91 H91C 0.9800 . ?
C92 H92A 0.9800 . ?
C92 H92B 0.9800 . ?
C92 H92C 0.9800 . ?
C93 H93A 0.9800 . ?
C93 H93B 0.9800 . ?
C93 H93C 0.9800 . ?
C94 H94A 0.9800 . ?
C94 H94B 0.9800 . ?
C94 H94C 0.9800 . ?
C95 C100 1.516(4) . ?
C95 H95A 0.9900 . ?
C95 H95B 0.9900 . ?
C96 H96A 0.9800 . ?
C96 H96B 0.9800 . ?
C96 H96C 0.9800 . ?
C97 H97A 0.9800 . ?
C97 H97B 0.9800 . ?
C97 H97C 0.9800 . ?
C98 H98A 0.9800 . ?
C98 H98B 0.9800 . ?
C98 H98C 0.9800 . ?
C99 C107 1.512(4) . ?
C99 H99A 0.9900 . ?
C99 H99B 0.9900 . ?
C100 H10A 0.9800 . ?
C100 H10B 0.9800 . ?
C100 H10C 0.9800 . ?
C101 C106 1.494(4) . ?
C101 C102 1.520(5) . ?
C101 H10D 0.9900 . ?
C101 H10E 0.9900 . ?
C102 C109 1.509(5) . ?
C102 H10F 0.9900 . ?
C102 H10G 0.9900 . ?
C103 H10H 0.9800 . ?
C103 H10I 0.9800 . ?
C103 H10J 0.9800 . ?
C105 H10K 0.9800 . ?
C105 H10L 0.9800 . ?
C105 H10M 0.9800 . ?
C106 C108 1.532(5) . ?
C106 H10N 0.9900 . ?
C106 H10O 0.9900 . ?
C107 H10P 0.9800 . ?
C107 H10Q 0.9800 . ?
C107 H10R 0.9800 . ?
C108 H10S 0.9800 . ?
C108 H10T 0.9800 . ?
C108 H10U 0.9800 . ?
C109 H10V 0.9800 . ?
C109 H10W 0.9800 . ?
C109 H10X 0.9800 . ?
